data_7017274
loop_
_publ_author_name
'Jia, Junhua'
'Athwal, Harprit Singh'
'Blake, Alexander J.'
'Champness, Neil R.'
'Hubberstey, Peter'
'Schr\"oder, Martin'

_publ_section_title
;
 Increasing nuclearity of secondary building units in porous cobalt(ii)
 metal-organic frameworks: Variation in structure and H(2) adsorption.
;
_journal_issue 45
_journal_name_full 'Dalton transactions (Cambridge, England : 2003)'
_journal_page_first 12342
_journal_page_last 12349
_journal_paper_doi 10.1039/c1dt10901d
_journal_volume 40
_journal_year 2011
_chemical_formula_moiety 'C40.5 H27.5 Co3 N3.5 O14, 6.75(C3 H7 N O)'
_chemical_formula_sum 'C60.75 H74.75 Co3 N10.25 O20.75'
_chemical_formula_weight 1457.35
_space_group_IT_number 2
_symmetry_cell_setting triclinic
_symmetry_space_group_name_Hall '-P 1'
_symmetry_space_group_name_H-M 'P -1'
_atom_sites_solution_hydrogens geom
_atom_sites_solution_primary direct
_atom_sites_solution_secondary difmap
_audit_creation_method SHELXL97
_cell_angle_alpha 86.833(9)
_cell_angle_beta 80.346(8)
_cell_angle_gamma 83.224(9)
_cell_formula_units_Z 2
_cell_length_a 10.164(6)
_cell_length_b 13.363(8)
_cell_length_c 22.395(13)
_cell_measurement_reflns_used 2206
_cell_measurement_temperature 150(2)
_cell_measurement_theta_max 22.9
_cell_measurement_theta_min 2.29
_cell_volume 2976(3)
_computing_structure_refinement 'SHELXL97 (Sheldrick, 2008)'
_computing_structure_solution 'SHELXS97 (Sheldrick, 2008)'
_diffrn_ambient_temperature 150(2)
_diffrn_measured_fraction_theta_full 0.997
_diffrn_measured_fraction_theta_max 0.997
_diffrn_measurement_device_type 'Bruker APEXII CCD area detector'
_diffrn_measurement_method omega
_diffrn_radiation_monochromator 'silicon (111)'
_diffrn_radiation_source 'Daresbury Laboratory Station 9.8'
_diffrn_radiation_type synchrotron
_diffrn_radiation_wavelength 0.6902
_diffrn_reflns_av_R_equivalents 0.101
_diffrn_reflns_av_sigmaI/netI 0.173
_diffrn_reflns_limit_h_max 10
_diffrn_reflns_limit_h_min -11
_diffrn_reflns_limit_k_max 15
_diffrn_reflns_limit_k_min -15
_diffrn_reflns_limit_l_max 26
_diffrn_reflns_limit_l_min -26
_diffrn_reflns_number 22034
_diffrn_reflns_theta_full 24.71
_diffrn_reflns_theta_max 24.71
_diffrn_reflns_theta_min 2.04
_exptl_absorpt_coefficient_mu 0.920
_exptl_absorpt_correction_T_max 1.000
_exptl_absorpt_correction_T_min 0.465
_exptl_absorpt_correction_type multi-scan
_exptl_absorpt_process_details 'Bruker SADABS v2.03'
_exptl_crystal_colour PURPLE
_exptl_crystal_density_diffrn 1.626
_exptl_crystal_density_method 'not measured'
_exptl_crystal_description LATH
_exptl_crystal_F_000 1516
_exptl_crystal_size_max 0.15
_exptl_crystal_size_mid 0.07
_exptl_crystal_size_min 0.02
_platon_squeeze_details
;
The results above correspond to 271 electrons/Co3 or 6.75 lattice
DMF/Co3 in unit cell. These molecules have been included
in the formula.

Coordinated DMF molecule was treated as half-occupancy, sharing an O atoms
with a half-occupied water molecule. The H atoms of these molecules cannot
be located, but have been included in the formula.

The C-O11, C-O11 and C-O12 distances were restrained.
;
_refine_diff_density_max 1.02
_refine_diff_density_min -0.70
_refine_diff_density_rms 0.13
_refine_ls_extinction_coef 0.0097(11)
_refine_ls_extinction_expression Fc^*^=kFc[1+0.001xFc^2^\l^3^/sin(2\q)]^-1/4^
_refine_ls_extinction_method SHELXL
_refine_ls_goodness_of_fit_ref 0.84
_refine_ls_hydrogen_treatment mixed
_refine_ls_matrix_type full
_refine_ls_number_parameters 543
_refine_ls_number_reflns 10100
_refine_ls_number_restraints 3
_refine_ls_restrained_S_all 0.84
_refine_ls_R_factor_all 0.138
_refine_ls_R_factor_gt 0.0799
_refine_ls_shift/su_max 0.000
_refine_ls_shift/su_mean 0.000
_refine_ls_structure_factor_coef Fsqd
_refine_ls_weighting_details
;
calc w=1/[\s^2^(Fo^2^)+(0.1204P)^2^] where P=(Fo^2^+2Fc^2^)/3
;
_refine_ls_weighting_scheme calc
_refine_ls_wR_factor_gt 0.203
_refine_ls_wR_factor_ref 0.224
_reflns_number_gt 4437
_reflns_number_total 10100
_reflns_threshold_expression I>2sigma(I)
_cod_data_source_file c1dt10901d.txt
_cod_data_source_block compound_3
_cod_depositor_comments
;
The following automatic conversions were performed:

'_symmetry_cell_setting' value 'Triclinic' changed to 'triclinic'
according to /home/saulius/struct/CIF-dictionaries/cif_core.dic
dictionary named 'cif_core.dic' version 2.4.1 from 2010-06-29.

Automatic conversion script
Id: cif_fix_values 1715 2011-07-08 13:25:40Z adriana 
;
_cod_original_cell_volume 2975(5)
_cod_original_sg_symbol_H-M P-1
_cod_database_code 7017274

loop_
_symmetry_equiv_pos_as_xyz
'x, y, z'
'-x, -y, -z'

loop_
_atom_site_label
_atom_site_type_symbol
_atom_site_fract_x
_atom_site_fract_y
_atom_site_fract_z
_atom_site_U_iso_or_equiv
_atom_site_adp_type
_atom_site_occupancy
_atom_site_symmetry_multiplicity
_atom_site_calc_flag
_atom_site_refinement_flags
_atom_site_disorder_group
Co1 Co -0.07110(8) 0.20973(9) 0.27646(4) 0.0474(4) Uani 1 1 d . .
Co2 Co -0.32323(9) -0.00179(10) 0.27860(5) 0.0555(4) Uani 1 1 d . .
Co3 Co -0.43475(9) 0.04840(9) -0.16438(4) 0.0494(4) Uani 1 1 d . .
N1 N 0.0979(5) -0.1999(5) 0.6251(2) 0.0459(16) Uani 1 1 d . .
N2 N -0.5603(5) 0.7991(6) 0.1929(3) 0.064(2) Uani 1 1 d . .
N3 N -0.0447(5) 0.2122(5) 0.1781(2) 0.0474(17) Uani 1 1 d . .
O1 O -0.1938(4) -0.0539(4) 0.3388(2) 0.0555(15) Uani 1 1 d . .
O2 O -0.0878(4) 0.0562(5) 0.2743(2) 0.0608(17) Uani 1 1 d . .
O3 O 0.5154(4) -0.0528(4) 0.3320(2) 0.0566(15) Uani 1 1 d . .
O4 O 0.4243(4) -0.0013(4) 0.2502(2) 0.0477(13) Uani 1 1 d . .
O5 O -0.3889(5) 0.1452(5) 0.2902(2) 0.0568(15) Uani 1 1 d . .
O6 O -0.2626(4) 0.2755(4) 0.2792(2) 0.0542(15) Uani 1 1 d . .
O7 O -0.9735(5) 0.3586(4) 0.2720(2) 0.0587(15) Uani 1 1 d . .
O8 O -0.8655(4) 0.2039(5) 0.2737(2) 0.0461(13) Uani 1 1 d . .
O9 O -0.3486(5) 0.0814(5) -0.0815(2) 0.074(2) Uani 1 1 d . .
O10 O -0.2242(4) 0.0451(5) -0.1702(2) 0.0613(16) Uani 1 1 d . .
O11 O 0.2572(10) 0.0527(9) -0.2032(4) 0.067(3) Uiso 0.60 1 d PD 1
O11' O 0.2762(13) -0.0113(9) -0.1867(6) 0.050(3) Uiso 0.40 1 d PD 2
O12 O 0.3706(5) 0.0722(4) -0.1252(2) 0.0564(15) Uani 1 1 d D .
C1 C 0.2087(7) -0.1697(7) 0.5925(3) 0.064(3) Uani 1 1 d . .
H1A H 0.2829 -0.1685 0.6131 0.077 Uiso 1 1 calc R .
O1N O -0.4315(5) -0.1070(5) -0.1332(3) 0.082(2) Uani 1 1 d . .
N1N N -0.4577(13) -0.2316(10) -0.0634(6) 0.052(3) Uiso 0.50 1 d P .
C1NC C -0.4577(13) -0.1381(11) -0.0770(6) 0.037(3) Uiso 0.50 1 d P .
C1NB C -0.484(3) -0.261(2) -0.0025(13) 0.129(9) Uiso 0.50 1 d P .
C1NA C -0.427(2) -0.3097(17) -0.1068(10) 0.097(7) Uiso 0.50 1 d P .
C2 C 0.2281(7) -0.1397(8) 0.5315(3) 0.079(3) Uani 1 1 d . .
H2A H 0.3111 -0.1180 0.5123 0.095 Uiso 1 1 calc R .
C3 C 0.1229(6) -0.1424(6) 0.4993(3) 0.050(2) Uani 1 1 d . .
C4 C 0.0073(8) -0.1741(8) 0.5329(3) 0.074(3) Uani 1 1 d . .
H4A H -0.0680 -0.1776 0.5134 0.089 Uiso 1 1 calc R .
C5 C -0.0022(7) -0.1999(8) 0.5914(3) 0.076(3) Uani 1 1 d . .
H5A H -0.0855 -0.2200 0.6115 0.091 Uiso 1 1 calc R .
C6 C 0.1366(6) -0.1050(7) 0.4344(3) 0.052(2) Uani 1 1 d . .
C7 C 0.0233(7) -0.0786(7) 0.4046(3) 0.056(2) Uani 1 1 d . .
H7A H -0.0635 -0.0891 0.4256 0.067 Uiso 1 1 calc R .
C8 C 0.0356(6) -0.0388(6) 0.3469(3) 0.044(2) Uani 1 1 d . .
C9 C 0.1612(6) -0.0213(6) 0.3138(3) 0.046(2) Uani 1 1 d . .
H9A H 0.1692 0.0085 0.2740 0.055 Uiso 1 1 calc R .
C10 C 0.2743(6) -0.0495(6) 0.3414(3) 0.0410(19) Uani 1 1 d . .
C11 C 0.2625(6) -0.0886(6) 0.4000(3) 0.050(2) Uani 1 1 d . .
H11A H 0.3412 -0.1051 0.4177 0.060 Uiso 1 1 calc R .
C12 C -0.0884(6) -0.0085(6) 0.3163(3) 0.0417(19) Uani 1 1 d . .
C13 C 0.4137(6) -0.0349(6) 0.3053(3) 0.0415(19) Uani 1 1 d . .
C14 C -0.6697(9) 0.7643(8) 0.2328(4) 0.075(3) Uani 1 1 d . .
H14A H -0.7410 0.8132 0.2484 0.091 Uiso 1 1 calc R .
C15 C -0.6813(9) 0.6621(9) 0.2512(4) 0.074(3) Uani 1 1 d . .
H15A H -0.7577 0.6450 0.2788 0.089 Uiso 1 1 calc R .
C16 C -0.5799(8) 0.5858(7) 0.2288(4) 0.061(2) Uani 1 1 d . .
C17 C -0.4709(8) 0.6214(8) 0.1902(4) 0.073(3) Uani 1 1 d . .
H17A H -0.3977 0.5742 0.1743 0.088 Uiso 1 1 calc R .
C18 C -0.4655(9) 0.7210(8) 0.1745(4) 0.072(3) Uani 1 1 d . .
H18A H -0.3876 0.7379 0.1479 0.087 Uiso 1 1 calc R .
C19 C -0.5921(7) 0.4804(7) 0.2466(4) 0.055(2) Uani 1 1 d . .
C20 C -0.4860(7) 0.4130(7) 0.2572(4) 0.061(2) Uani 1 1 d . .
H20A H -0.4015 0.4377 0.2554 0.073 Uiso 1 1 calc R .
C21 C -0.4930(6) 0.3099(7) 0.2705(3) 0.052(2) Uani 1 1 d . .
C22 C -0.6221(7) 0.2738(7) 0.2752(3) 0.058(2) Uani 1 1 d . .
H22A H -0.6323 0.2044 0.2836 0.069 Uiso 1 1 calc R .
C23 C -0.7300(6) 0.3415(6) 0.2673(3) 0.0412(19) Uani 1 1 d . .
C24 C -0.7214(7) 0.4415(7) 0.2544(4) 0.055(2) Uani 1 1 d . .
H24A H -0.8000 0.4858 0.2505 0.066 Uiso 1 1 calc R .
C25 C -0.3734(7) 0.2375(7) 0.2808(3) 0.0443(19) Uani 1 1 d . .
C26 C -0.8655(6) 0.2968(7) 0.2713(3) 0.043(2) Uani 1 1 d . .
C27 C -0.1433(7) 0.2327(8) 0.1464(3) 0.076(3) Uani 1 1 d . .
H27A H -0.2272 0.2623 0.1668 0.091 Uiso 1 1 calc R .
C28 C -0.1335(7) 0.2140(8) 0.0853(3) 0.079(3) Uani 1 1 d . .
H28A H -0.2090 0.2308 0.0653 0.095 Uiso 1 1 calc R .
C29 C -0.0128(6) 0.1708(6) 0.0536(3) 0.050(2) Uani 1 1 d . .
C30 C 0.0935(7) 0.1588(7) 0.0856(3) 0.055(2) Uani 1 1 d . .
H30A H 0.1809 0.1372 0.0650 0.066 Uiso 1 1 calc R .
C31 C 0.0764(7) 0.1772(6) 0.1460(3) 0.051(2) Uani 1 1 d . .
H31A H 0.1519 0.1651 0.1664 0.061 Uiso 1 1 calc R .
C32 C -0.0018(7) 0.1409(6) -0.0114(3) 0.051(2) Uani 1 1 d . .
C33 C -0.1173(6) 0.1268(7) -0.0337(3) 0.058(2) Uani 1 1 d . .
H33A H -0.2026 0.1414 -0.0092 0.070 Uiso 1 1 calc R .
C34 C -0.1094(7) 0.0911(6) -0.0922(3) 0.051(2) Uani 1 1 d . .
C35 C 0.0120(7) 0.0704(7) -0.1283(3) 0.058(2) Uani 1 1 d . .
H35A H 0.0161 0.0471 -0.1679 0.069 Uiso 1 1 calc R .
C36 C 0.1343(7) 0.0839(8) -0.1064(3) 0.065(3) Uani 1 1 d . .
C37 C 0.1209(7) 0.1207(7) -0.0476(3) 0.056(2) Uani 1 1 d . .
H37A H 0.1995 0.1319 -0.0324 0.067 Uiso 1 1 calc R .
C38 C -0.2368(7) 0.0695(7) -0.1153(4) 0.060(2) Uani 1 1 d . .
C39 C 0.2666(7) 0.0553(7) -0.1459(3) 0.066(3) Uani 1 1 d D .
O1W O -0.2638(15) -0.1737(10) 0.2558(6) 0.223(6) Uiso 1 1 d . .

loop_
_atom_site_aniso_label
_atom_site_aniso_U_11
_atom_site_aniso_U_22
_atom_site_aniso_U_33
_atom_site_aniso_U_23
_atom_site_aniso_U_13
_atom_site_aniso_U_12
Co1 0.0148(5) 0.0919(9) 0.0385(6) -0.0016(5) -0.0092(4) -0.0114(5)
Co2 0.0223(5) 0.0963(10) 0.0514(7) 0.0021(6) -0.0125(4) -0.0143(5)
Co3 0.0156(5) 0.0944(10) 0.0413(6) -0.0109(6) -0.0079(4) -0.0107(5)
N1 0.032(3) 0.074(5) 0.036(3) 0.009(3) -0.016(3) -0.014(3)
N2 0.014(3) 0.109(6) 0.068(4) -0.044(4) -0.007(3) 0.013(3)
N3 0.025(3) 0.091(5) 0.027(3) -0.003(3) -0.007(2) -0.009(3)
O1 0.017(2) 0.102(5) 0.054(3) -0.001(3) -0.017(2) -0.016(3)
O2 0.016(2) 0.134(6) 0.030(3) 0.017(3) -0.009(2) 0.002(3)
O3 0.023(3) 0.099(5) 0.050(3) 0.001(3) -0.009(2) -0.016(3)
O4 0.032(3) 0.072(4) 0.041(3) 0.002(3) -0.004(2) -0.017(3)
O5 0.033(3) 0.073(5) 0.071(4) 0.003(3) -0.022(3) -0.016(3)
O6 0.013(2) 0.111(5) 0.042(3) -0.001(3) -0.0079(19) -0.015(3)
O7 0.021(3) 0.088(4) 0.068(4) 0.006(3) -0.008(2) -0.010(3)
O8 0.019(2) 0.060(4) 0.059(3) 0.001(3) -0.006(2) -0.004(2)
O9 0.020(3) 0.161(6) 0.048(3) -0.026(3) -0.007(2) -0.025(3)
O10 0.021(3) 0.128(5) 0.041(3) -0.010(3) -0.014(2) -0.018(3)
O12 0.032(3) 0.085(4) 0.056(3) -0.011(3) -0.011(2) -0.013(3)
C1 0.028(4) 0.120(8) 0.051(5) 0.006(5) -0.021(4) -0.018(5)
O1N 0.029(3) 0.116(6) 0.098(5) 0.003(4) -0.014(3) 0.007(3)
C2 0.025(4) 0.179(11) 0.035(4) 0.007(5) -0.010(3) -0.020(5)
C3 0.014(3) 0.089(7) 0.052(5) -0.012(4) -0.013(3) -0.009(4)
C4 0.039(5) 0.149(10) 0.042(5) 0.007(5) -0.017(4) -0.033(5)
C5 0.031(4) 0.165(10) 0.041(5) 0.018(5) -0.016(3) -0.043(5)
C6 0.019(4) 0.094(7) 0.040(4) -0.007(4) -0.003(3) -0.002(4)
C7 0.022(4) 0.105(7) 0.043(5) -0.010(4) -0.010(3) -0.011(4)
C8 0.020(3) 0.086(6) 0.030(4) -0.007(4) -0.005(3) -0.017(4)
C9 0.022(4) 0.073(6) 0.044(4) -0.012(4) -0.009(3) -0.003(4)
C10 0.021(3) 0.072(6) 0.034(4) 0.005(4) -0.015(3) -0.012(3)
C11 0.012(3) 0.090(6) 0.049(5) 0.001(4) -0.016(3) -0.003(4)
C12 0.022(4) 0.060(6) 0.045(4) -0.019(4) -0.010(3) 0.006(3)
C13 0.020(3) 0.059(6) 0.046(5) -0.011(4) -0.005(3) -0.003(3)
C14 0.043(5) 0.082(8) 0.094(7) -0.002(6) 0.006(5) 0.000(5)
C15 0.044(5) 0.101(9) 0.079(7) -0.007(6) -0.003(5) -0.018(5)
C16 0.034(5) 0.053(6) 0.098(7) -0.006(5) -0.020(4) -0.004(4)
C17 0.022(4) 0.084(8) 0.111(8) -0.010(6) 0.001(4) -0.005(4)
C18 0.053(6) 0.083(8) 0.085(7) 0.002(6) -0.010(5) -0.024(6)
C19 0.020(4) 0.066(6) 0.083(6) -0.010(5) -0.020(4) -0.002(4)
C20 0.025(4) 0.079(7) 0.082(6) -0.007(5) -0.014(4) -0.012(4)
C21 0.018(4) 0.089(7) 0.051(5) -0.009(5) -0.009(3) -0.008(4)
C22 0.027(4) 0.093(7) 0.056(5) 0.003(5) -0.011(3) -0.019(4)
C23 0.010(3) 0.060(6) 0.053(4) -0.005(4) -0.005(3) 0.001(3)
C24 0.018(4) 0.066(7) 0.081(6) 0.003(5) -0.012(4) -0.006(4)
C25 0.029(4) 0.061(6) 0.040(4) -0.004(4) -0.003(3) 0.002(4)
C26 0.017(4) 0.075(7) 0.044(4) -0.004(4) -0.016(3) -0.010(4)
C27 0.015(4) 0.171(10) 0.039(5) -0.022(5) -0.002(3) 0.001(5)
C28 0.019(4) 0.176(10) 0.041(5) -0.028(5) -0.007(3) 0.006(5)
C29 0.022(4) 0.090(7) 0.042(4) -0.006(4) -0.008(3) -0.012(4)
C30 0.025(4) 0.097(7) 0.045(5) -0.005(4) -0.009(3) -0.009(4)
C31 0.028(4) 0.091(7) 0.034(4) -0.008(4) -0.005(3) -0.004(4)
C32 0.022(4) 0.085(6) 0.046(4) -0.016(4) -0.002(3) -0.006(4)
C33 0.016(3) 0.120(8) 0.040(4) -0.020(5) -0.002(3) -0.011(4)
C34 0.026(4) 0.086(7) 0.046(4) 0.000(4) -0.020(3) -0.011(4)
C35 0.030(4) 0.111(8) 0.035(4) -0.014(4) -0.005(3) -0.013(4)
C36 0.022(4) 0.138(9) 0.038(4) -0.018(5) -0.002(3) -0.022(4)
C37 0.018(4) 0.098(7) 0.058(5) -0.017(5) -0.009(3) -0.014(4)
C38 0.015(4) 0.111(8) 0.062(5) -0.006(5) -0.024(4) -0.016(4)
C39 0.035(5) 0.111(8) 0.056(5) -0.013(5) -0.013(4) -0.015(5)

loop_
_atom_type_symbol
_atom_type_description
_atom_type_scat_dispersion_real
_atom_type_scat_dispersion_imag
_atom_type_scat_source
C C 0.0033 0.0016 'International Tables Vol C Tables 4.2.6.8 and 6.1.1.4'
H H 0.0000 0.0000 'International Tables Vol C Tables 4.2.6.8 and 6.1.1.4'
N N 0.0061 0.0033 'International Tables Vol C Tables 4.2.6.8 and 6.1.1.4'
O O 0.0106 0.0060 'International Tables Vol C Tables 4.2.6.8 and 6.1.1.4'
Co Co 0.3494 0.9721 'International Tables Vol C Tables 4.2.6.8 and 6.1.1.4'

loop_
_geom_angle_atom_site_label_1
_geom_angle_atom_site_label_2
_geom_angle_atom_site_label_3
_geom_angle
_geom_angle_site_symmetry_1
_geom_angle_site_symmetry_3
O6 Co1 O8 156.7(2) . 1_655
O6 Co1 O2 103.9(2) . .
O8 Co1 O2 99.4(2) 1_655 .
O6 Co1 N3 89.9(2) . .
O8 Co1 N3 90.9(2) 1_655 .
O2 Co1 N3 87.0(2) . .
O6 Co1 N1 90.8(2) . 2_556
O8 Co1 N1 89.5(2) 1_655 2_556
O2 Co1 N1 90.5(2) . 2_556
N3 Co1 N1 177.4(3) . 2_556
O6 Co1 O7 96.1(2) . 1_655
O8 Co1 O7 60.6(2) 1_655 1_655
O2 Co1 O7 159.76(18) . 1_655
N3 Co1 O7 90.0(2) . 1_655
N1 Co1 O7 92.4(2) 2_556 1_655
O6 Co1 C26 127.0(3) . 1_655
O8 Co1 C26 29.8(2) 1_655 1_655
O2 Co1 C26 129.0(2) . 1_655
N3 Co1 C26 90.2(2) . 1_655
N1 Co1 C26 91.3(2) 2_556 1_655
O7 Co1 C26 30.9(2) 1_655 1_655
O11 Co2 O5 122.3(4) 2 .
O11 Co2 O3 121.7(4) 2 1_455
O5 Co2 O3 94.9(2) . 1_455
O11 Co2 O11' 27.0(4) 2 2
O5 Co2 O11' 95.3(4) . 2
O3 Co2 O11' 130.7(4) 1_455 2
O11 Co2 O1 109.7(4) 2 .
O5 Co2 O1 110.9(2) . .
O3 Co2 O1 93.3(2) 1_455 .
O11' Co2 O1 126.8(4) 2 .
O11 Co2 O1W 53.4(5) 2 .
O5 Co2 O1W 172.9(4) . .
O3 Co2 O1W 84.1(4) 1_455 .
O11' Co2 O1W 80.1(5) 2 .
O1 Co2 O1W 76.2(4) . .
O12 Co3 O4 109.25(19) 1_455 2
O12 Co3 N2 90.0(2) 1_455 2_465
O4 Co3 N2 92.9(2) 2 2_465
O12 Co3 O10 156.2(2) 1_455 .
O4 Co3 O10 94.49(19) 2 .
N2 Co3 O10 87.9(2) 2_465 .
O12 Co3 O1N 89.2(2) 1_455 .
O4 Co3 O1N 88.2(2) 2 .
N2 Co3 O1N 178.8(3) 2_465 .
O10 Co3 O1N 92.4(2) . .
O12 Co3 O9 95.82(19) 1_455 .
O4 Co3 O9 154.68(19) 2 .
N2 Co3 O9 90.5(2) 2_465 .
O10 Co3 O9 60.55(18) . .
O1N Co3 O9 88.7(2) . .
O12 Co3 C38 125.7(2) 1_455 .
O4 Co3 C38 125.0(2) 2 .
N2 Co3 C38 88.5(3) 2_465 .
O10 Co3 C38 30.6(2) . .
O1N Co3 C38 91.2(3) . .
O9 Co3 C38 30.0(2) . .
C1 N1 C5 112.0(6) . .
C1 N1 Co1 121.2(5) . 2_556
C5 N1 Co1 125.1(5) . 2_556
C18 N2 C14 111.0(8) . .
C18 N2 Co3 128.4(6) . 2_465
C14 N2 Co3 120.4(6) . 2_465
C27 N3 C31 115.6(6) . .
C27 N3 Co1 124.3(5) . .
C31 N3 Co1 119.4(4) . .
C12 O1 Co2 100.8(4) . .
C12 O2 Co1 128.6(5) . .
C13 O3 Co2 109.2(4) . 1_655
C13 O4 Co3 141.3(5) . 2
C25 O5 Co2 151.0(5) . .
C25 O6 Co1 131.4(6) . .
C26 O7 Co1 82.1(5) . 1_455
C26 O8 Co1 94.2(4) . 1_455
C38 O9 Co3 85.3(4) . .
C38 O10 Co3 91.5(4) . .
C39 O11 Co2 149.1(9) . 2
C39 O11' Co2 130.5(10) . 2
C39 O12 Co3 128.6(5) . 1_655
N1 C1 C2 127.1(6) . .
N1 C1 H1A 116.4 . .
C2 C1 H1A 116.4 . .
C1NC O1N Co3 125.3(8) . .
C1NC N1N C1NB 118.4(17) . .
C1NC N1N C1NA 124.3(15) . .
C1NB N1N C1NA 117.3(18) . .
N1N C1NC O1N 120.4(13) . .
C3 C2 C1 118.3(7) . .
C3 C2 H2A 120.9 . .
C1 C2 H2A 120.9 . .
C4 C3 C2 114.8(7) . .
C4 C3 C6 125.0(6) . .
C2 C3 C6 120.0(6) . .
C5 C4 C3 122.5(7) . .
C5 C4 H4A 118.8 . .
C3 C4 H4A 118.8 . .
C4 C5 N1 125.2(7) . .
C4 C5 H5A 117.4 . .
N1 C5 H5A 117.4 . .
C11 C6 C7 115.7(6) . .
C11 C6 C3 121.9(6) . .
C7 C6 C3 122.3(6) . .
C8 C7 C6 122.0(6) . .
C8 C7 H7A 119.0 . .
C6 C7 H7A 119.0 . .
C7 C8 C9 121.4(6) . .
C7 C8 C12 121.1(6) . .
C9 C8 C12 117.5(6) . .
C10 C9 C8 117.6(7) . .
C10 C9 H9A 121.2 . .
C8 C9 H9A 121.2 . .
C11 C10 C9 121.3(6) . .
C11 C10 C13 120.0(6) . .
C9 C10 C13 118.7(6) . .
C10 C11 C6 121.9(6) . .
C10 C11 H11A 119.1 . .
C6 C11 H11A 119.1 . .
O2 C12 O1 123.2(6) . .
O2 C12 C8 121.8(6) . .
O1 C12 C8 115.0(7) . .
O3 C13 O4 121.7(6) . .
O3 C13 C10 118.6(6) . .
O4 C13 C10 119.7(6) . .
N2 C14 C15 125.0(9) . .
N2 C14 H14A 117.5 . .
C15 C14 H14A 117.5 . .
C16 C15 C14 120.2(8) . .
C16 C15 H15A 119.9 . .
C14 C15 H15A 119.9 . .
C17 C16 C15 114.2(9) . .
C17 C16 C19 125.1(8) . .
C15 C16 C19 120.7(8) . .
C18 C17 C16 122.6(9) . .
C18 C17 H17A 118.7 . .
C16 C17 H17A 118.7 . .
C17 C18 N2 126.9(9) . .
C17 C18 H18A 116.6 . .
N2 C18 H18A 116.6 . .
C20 C19 C24 116.1(8) . .
C20 C19 C16 123.4(7) . .
C24 C19 C16 120.6(7) . .
C19 C20 C21 124.6(7) . .
C19 C20 H20A 117.7 . .
C21 C20 H20A 117.7 . .
C20 C21 C22 117.3(7) . .
C20 C21 C25 123.1(7) . .
C22 C21 C25 119.6(8) . .
C23 C22 C21 118.5(8) . .
C23 C22 H22A 120.7 . .
C21 C22 H22A 120.7 . .
C24 C23 C22 123.4(7) . .
C24 C23 C26 120.9(6) . .
C22 C23 C26 115.7(8) . .
C23 C24 C19 119.9(7) . .
C23 C24 H24A 120.0 . .
C19 C24 H24A 120.0 . .
O5 C25 O6 125.3(7) . .
O5 C25 C21 118.3(7) . .
O6 C25 C21 116.4(8) . .
O8 C26 O7 123.0(6) . .
O8 C26 C23 118.8(7) . .
O7 C26 C23 118.2(8) . .
O8 C26 Co1 56.0(3) . 1_455
O7 C26 Co1 67.0(4) . 1_455
C23 C26 Co1 174.8(6) . 1_455
N3 C27 C28 124.8(7) . .
N3 C27 H27A 117.6 . .
C28 C27 H27A 117.6 . .
C27 C28 C29 119.6(7) . .
C27 C28 H28A 120.2 . .
C29 C28 H28A 120.2 . .
C30 C29 C28 115.1(7) . .
C30 C29 C32 123.8(6) . .
C28 C29 C32 121.0(6) . .
C31 C30 C29 121.9(7) . .
C31 C30 H30A 119.1 . .
C29 C30 H30A 119.1 . .
N3 C31 C30 122.5(6) . .
N3 C31 H31A 118.8 . .
C30 C31 H31A 118.8 . .
C37 C32 C33 119.1(7) . .
C37 C32 C29 121.4(6) . .
C33 C32 C29 119.3(6) . .
C32 C33 C34 120.6(6) . .
C32 C33 H33A 119.7 . .
C34 C33 H33A 119.7 . .
C35 C34 C33 120.6(6) . .
C35 C34 C38 118.9(7) . .
C33 C34 C38 120.4(6) . .
C34 C35 C36 120.2(7) . .
C34 C35 H35A 119.9 . .
C36 C35 H35A 119.9 . .
C37 C36 C35 116.9(6) . .
C37 C36 C39 124.1(6) . .
C35 C36 C39 118.9(6) . .
C32 C37 C36 122.5(6) . .
C32 C37 H37A 118.8 . .
C36 C37 H37A 118.8 . .
O9 C38 O10 122.6(6) . .
O9 C38 C34 120.1(7) . .
O10 C38 C34 117.2(6) . .
O9 C38 Co3 64.7(3) . .
O10 C38 Co3 57.9(3) . .
C34 C38 Co3 172.6(6) . .
O12 C39 O11' 119.9(9) . .
O12 C39 O11 125.5(8) . .
O11' C39 O11 41.6(6) . .
O12 C39 C36 116.1(6) . .
O11' C39 C36 120.1(8) . .
O11 C39 C36 113.2(7) . .

loop_
_geom_bond_atom_site_label_1
_geom_bond_atom_site_label_2
_geom_bond_distance
_geom_bond_site_symmetry_2
Co1 O6 2.032(5) .
Co1 O8 2.073(4) 1_655
Co1 O2 2.083(7) .
Co1 N3 2.173(5) .
Co1 N1 2.175(6) 2_556
Co1 O7 2.316(6) 1_655
Co1 C26 2.492(7) 1_655
Co2 O11 1.845(9) 2
Co2 O5 2.015(7) .
Co2 O3 2.025(5) 1_455
Co2 O11' 2.036(13) 2
Co2 O1 2.075(5) .
Co2 O1W 2.367(14) .
Co3 O12 2.021(5) 1_455
Co3 O4 2.038(5) 2
Co3 N2 2.099(8) 2_465
Co3 O10 2.118(5) .
Co3 O1N 2.153(7) .
Co3 O9 2.267(5) .
Co3 C38 2.499(6) .
N1 C1 1.328(9) .
N1 C5 1.364(8) .
N1 Co1 2.175(6) 2_556
N2 C18 1.365(11) .
N2 C14 1.412(11) .
N2 Co3 2.099(8) 2_465
N3 C27 1.318(8) .
N3 C31 1.362(9) .
O1 C12 1.308(8) .
O2 C12 1.242(9) .
O3 C13 1.272(8) .
O3 Co2 2.025(5) 1_655
O4 C13 1.280(8) .
O4 Co3 2.038(5) 2
O5 C25 1.263(9) .
O6 C25 1.283(9) .
O7 C26 1.292(9) .
O7 Co1 2.316(6) 1_455
O8 C26 1.240(9) .
O8 Co1 2.073(4) 1_455
O9 C38 1.254(9) .
O10 C38 1.271(9) .
O11 C39 1.306(8) .
O11 Co2 1.845(9) 2
O11' C39 1.294(8) .
O11' Co2 2.036(13) 2
O12 C39 1.271(6) .
O12 Co3 2.021(5) 1_655
C1 C2 1.391(10) .
C1 H1A 0.9500 .
O1N C1NC 1.298(14) .
N1N C1NC 1.269(17) .
N1N C1NB 1.39(3) .
N1N C1NA 1.44(2) .
C2 C3 1.391(9) .
C2 H2A 0.9500 .
C3 C4 1.383(10) .
C3 C6 1.500(10) .
C4 C5 1.326(10) .
C4 H4A 0.9500 .
C5 H5A 0.9500 .
C6 C11 1.412(9) .
C6 C7 1.426(9) .
C7 C8 1.360(10) .
C7 H7A 0.9500 .
C8 C9 1.403(9) .
C8 C12 1.536(9) .
C9 C10 1.398(9) .
C9 H9A 0.9500 .
C10 C11 1.377(9) .
C10 C13 1.538(9) .
C11 H11A 0.9500 .
C14 C15 1.417(12) .
C14 H14A 0.9500 .
C15 C16 1.411(12) .
C15 H15A 0.9500 .
C16 C17 1.399(12) .
C16 C19 1.456(11) .
C17 C18 1.364(12) .
C17 H17A 0.9500 .
C18 H18A 0.9500 .
C19 C20 1.365(11) .
C19 C24 1.450(10) .
C20 C21 1.401(11) .
C20 H20A 0.9500 .
C21 C22 1.437(10) .
C21 C25 1.503(10) .
C22 C23 1.366(10) .
C22 H22A 0.9500 .
C23 C24 1.361(10) .
C23 C26 1.553(9) .
C24 H24A 0.9500 .
C26 Co1 2.492(7) 1_455
C27 C28 1.389(10) .
C27 H27A 0.9500 .
C28 C29 1.389(10) .
C28 H28A 0.9500 .
C29 C30 1.383(9) .
C29 C32 1.513(10) .
C30 C31 1.368(9) .
C30 H30A 0.9500 .
C31 H31A 0.9500 .
C32 C37 1.375(9) .
C32 C33 1.386(9) .
C33 C34 1.406(10) .
C33 H33A 0.9500 .
C34 C35 1.364(10) .
C34 C38 1.535(8) .
C35 C36 1.445(9) .
C35 H35A 0.9500 .
C36 C37 1.411(10) .
C36 C39 1.501(11) .
C37 H37A 0.9500 .

loop_
_platon_squeeze_void_nr
_platon_squeeze_void_average_x
_platon_squeeze_void_average_y
_platon_squeeze_void_average_z
_platon_squeeze_void_volume
_platon_squeeze_void_count_electrons
1 0.016 0.467 0.683 1299.1 541.4
